data_4106449
loop_
_publ_author_name
'Dong Liu'
'Jian-Ping Lang'
'Brendan F. Abrahams'

_publ_contact_author_address
;
 School of Chemistry and Chemical Engineering
 Suzhou University
 Suzhou 215123, Jiangsu
 P.R.China
;
_publ_contact_author_email jplang@suda.edu.cn
_publ_contact_author_fax 86-512-65880089
_publ_contact_author_name 'Jian-Ping Lang'
_publ_contact_author_phone 86-512-65882865
_publ_section_title
;
 Highly Efficient Separation of a Solid Mixture of Naphthalene and
 Anthracene by a Reusable Porous Metal-Organic Framework through a
 Single-Crystal-to-Single-Crystal Transformation
;
_journal_name_full 'Journal of the American Chemical Society'
_journal_page_first 11042
_journal_page_last 11045
_journal_paper_doi 10.1021/ja203053y
_journal_volume 133
_journal_year 2011
_chemical_formula_moiety 'C40 H28 N4 Ni2 O9, 4(C6 H6)'
_chemical_formula_sum 'C64 H52 N4 Ni2 O9'
_chemical_formula_weight 1138.52
_chemical_name_systematic
; 
 ? 
;
_space_group_IT_number 43
_symmetry_cell_setting orthorhombic
_symmetry_space_group_name_Hall 'F 2 -2d'
_symmetry_space_group_name_H-M 'F d d 2'
_atom_sites_solution_hydrogens geom
_atom_sites_solution_primary direct
_atom_sites_solution_secondary difmap
_audit_creation_method SHELXL-97
_cell_angle_alpha 90.00
_cell_angle_beta 90.00
_cell_angle_gamma 90.00
_cell_formula_units_Z 8
_cell_length_a 15.477(3)
_cell_length_b 23.392(5)
_cell_length_c 32.321(7)
_cell_measurement_reflns_used 9644
_cell_measurement_temperature 223(2)
_cell_measurement_theta_max 25.4894
_cell_measurement_theta_min 3.0642
_cell_volume 11701(4)
_computing_cell_refinement 'CrystalClear, Ver. 1.30 (Rigaku/MSC, 2001)'
_computing_data_collection 'CrystalClear, Ver. 1.30 (Rigaku/MSC, 2001)'
_computing_data_reduction 'CrystalStructure, Ver. 3.60 (Rigaku/MSC, 2004)'
_computing_molecular_graphics 'ORTEPII (Johnson, 1976)'
_computing_publication_material SHELXL97
_computing_structure_refinement 'SHELXL-97 (Sheldrick, 1997)'
_computing_structure_solution 'SHELXS-97 (Sheldrick, 1990)'
_diffrn_ambient_temperature 223(2)
_diffrn_measured_fraction_theta_full 0.980
_diffrn_measured_fraction_theta_max 0.980
_diffrn_measurement_device_type 'Rigaku MercuryCCD area detector'
_diffrn_measurement_method \w
_diffrn_radiation_monochromator graphite
_diffrn_radiation_source 'fine-focus sealed tube'
_diffrn_radiation_type MoK\a
_diffrn_radiation_wavelength 0.71073
_diffrn_reflns_av_R_equivalents 0.0297
_diffrn_reflns_av_sigmaI/netI 0.0458
_diffrn_reflns_limit_h_max 15
_diffrn_reflns_limit_h_min -18
_diffrn_reflns_limit_k_max 27
_diffrn_reflns_limit_k_min -27
_diffrn_reflns_limit_l_max 24
_diffrn_reflns_limit_l_min -38
_diffrn_reflns_number 9470
_diffrn_reflns_theta_full 25.02
_diffrn_reflns_theta_max 25.02
_diffrn_reflns_theta_min 3.40
_diffrn_standards_decay_% 0
_diffrn_standards_interval_count 0
_diffrn_standards_interval_time 0
_diffrn_standards_number 0
_exptl_absorpt_coefficient_mu 0.703
_exptl_absorpt_correction_T_max 0.8722
_exptl_absorpt_correction_T_min 0.7910
_exptl_absorpt_correction_type multi-scan
_exptl_absorpt_process_details 'Jacobson, R. (1998) Private communication to Rigaku Company, Tokyo, Japan.'
_exptl_crystal_colour Green
_exptl_crystal_density_diffrn 1.293
_exptl_crystal_description Block
_exptl_crystal_F_000 4736
_exptl_crystal_size_max 0.35
_exptl_crystal_size_mid 0.35
_exptl_crystal_size_min 0.20
_refine_diff_density_max 0.918
_refine_diff_density_min -0.864
_refine_diff_density_rms 0.130
_refine_ls_abs_structure_details 'Flack H D (1983), Acta Cryst. A39, 876-881'
_refine_ls_abs_structure_Flack 0.06(3)
_refine_ls_extinction_method none
_refine_ls_goodness_of_fit_ref 1.197
_refine_ls_hydrogen_treatment constr
_refine_ls_matrix_type full
_refine_ls_number_parameters 321
_refine_ls_number_reflns 3630
_refine_ls_number_restraints 32
_refine_ls_restrained_S_all 1.215
_refine_ls_R_factor_all 0.0694
_refine_ls_R_factor_gt 0.0687
_refine_ls_shift/su_max 0.000
_refine_ls_shift/su_mean 0.000
_refine_ls_structure_factor_coef Fsqd
_refine_ls_weighting_details 'calc w=1/[\s^2^(Fo^2^)+(0.1165P)^2^+38.4255P] where P=(Fo^2^+2Fc^2^)/3'
_refine_ls_weighting_scheme calc
_refine_ls_wR_factor_gt 0.1814
_refine_ls_wR_factor_ref 0.1821
_reflns_number_gt 3569
_reflns_number_total 3630
_reflns_threshold_expression >2sigma(I)
_cod_data_source_file ja203053y_si_002_6.cif
_cod_data_source_block 5
_cod_database_code 4106449

loop_
_symmetry_equiv_pos_as_xyz
'x, y, z'
'-x, -y, z'
'x+1/4, -y+1/4, z+1/4'
'-x+1/4, y+1/4, z+1/4'
'x, y+1/2, z+1/2'
'-x, -y+1/2, z+1/2'
'x+1/4, -y+3/4, z+3/4'
'-x+1/4, y+3/4, z+3/4'
'x+1/2, y, z+1/2'
'-x+1/2, -y, z+1/2'
'x+3/4, -y+1/4, z+3/4'
'-x+3/4, y+1/4, z+3/4'
'x+1/2, y+1/2, z'
'-x+1/2, -y+1/2, z'
'x+3/4, -y+3/4, z+1/4'
'-x+3/4, y+3/4, z+1/4'

loop_
_atom_site_label
_atom_site_type_symbol
_atom_site_fract_x
_atom_site_fract_y
_atom_site_fract_z
_atom_site_U_iso_or_equiv
_atom_site_adp_type
_atom_site_occupancy
_atom_site_symmetry_multiplicity
_atom_site_calc_flag
_atom_site_refinement_flags
Ni1 Ni 0.11111(5) 0.00946(3) -0.09753(3) 0.0165(2) Uani 1 1 d .
O1 O 0.0823(3) -0.0662(2) -0.06860(15) 0.0247(11) Uani 1 1 d .
N1 N 0.1406(4) 0.0866(3) -0.1271(2) 0.0255(13) Uani 1 1 d .
C1 C 0.0841(4) 0.1296(3) -0.1326(2) 0.0286(16) Uani 1 1 d .
H1 H 0.0285 0.1259 -0.1212 0.034 Uiso 1 1 calc R
C2 C 0.1036(5) 0.1781(3) -0.1536(3) 0.0290(17) Uani 1 1 d .
H2 H 0.0620 0.2072 -0.1557 0.035 Uiso 1 1 calc R
N2 N -0.0219(4) 0.2372(3) -0.31399(19) 0.0233(13) Uani 1 1 d .
O2 O -0.0563(3) -0.0561(2) -0.05045(15) 0.0239(10) Uani 1 1 d .
C3 C 0.1842(4) 0.1853(3) -0.1723(2) 0.0230(14) Uani 1 1 d .
O3 O -0.1694(3) -0.1747(3) 0.06893(18) 0.0396(15) Uani 1 1 d .
C4 C 0.2413(5) 0.1416(3) -0.1665(2) 0.0287(16) Uani 1 1 d .
H4 H 0.2970 0.1443 -0.1779 0.034 Uiso 1 1 calc R
O4 O -0.0679(3) -0.2187(2) 0.10750(14) 0.0227(10) Uani 1 1 d .
O5 O 0.0000 0.0000 -0.1341(2) 0.0187(14) Uani 1 2 d S
C5 C 0.2189(5) 0.0939(3) -0.1443(2) 0.0300(17) Uani 1 1 d .
H5 H 0.2603 0.0649 -0.1411 0.036 Uiso 1 1 calc R
C6 C 0.2039(4) 0.2365(3) -0.1984(2) 0.0236(15) Uani 1 1 d .
H6 H 0.1601 0.2665 -0.1935 0.028 Uiso 1 1 calc R
C7 C 0.2146(4) 0.2266(3) -0.2449(2) 0.0195(14) Uani 1 1 d .
H7 H 0.2419 0.1889 -0.2495 0.023 Uiso 1 1 calc R
C8 C 0.1346(4) 0.2309(3) -0.2709(2) 0.0212(14) Uani 1 1 d .
C9 C 0.0723(5) 0.1870(3) -0.2683(3) 0.0321(18) Uani 1 1 d .
H9 H 0.0828 0.1542 -0.2523 0.039 Uiso 1 1 calc R
C10 C -0.0035(5) 0.1931(4) -0.2895(3) 0.0347(18) Uani 1 1 d .
H10 H -0.0454 0.1642 -0.2867 0.042 Uiso 1 1 calc R
C11 C 0.0355(6) 0.2790(4) -0.3172(3) 0.0383(19) Uani 1 1 d .
H11 H 0.0230 0.3106 -0.3341 0.046 Uiso 1 1 calc R
C12 C 0.1144(5) 0.2773(4) -0.2960(3) 0.036(2) Uani 1 1 d .
H12 H 0.1538 0.3077 -0.2988 0.043 Uiso 1 1 calc R
C13 C 0.0307(3) -0.1178(3) -0.0111(2) 0.0526(19) Uani 1 1 d GU
C14 C 0.1114(3) -0.1431(4) -0.0067(2) 0.075(2) Uani 1 1 d GU
H14 H 0.1563 -0.1338 -0.0251 0.090 Uiso 1 1 calc R
C15 C 0.1257(3) -0.1821(4) 0.0250(3) 0.085(2) Uani 1 1 d GU
H15 H 0.1803 -0.1992 0.0281 0.101 Uiso 1 1 calc R
C16 C 0.0594(4) -0.1958(4) 0.0522(2) 0.077(2) Uani 1 1 d GU
H16 H 0.0691 -0.2222 0.0737 0.092 Uiso 1 1 calc R
C17 C -0.0214(3) -0.1705(3) 0.0478(2) 0.0573(19) Uani 1 1 d GU
C18 C -0.0357(3) -0.1315(3) 0.0161(2) 0.0450(18) Uani 1 1 d GU
H18 H -0.0903 -0.1144 0.0130 0.054 Uiso 1 1 calc R
C19 C 0.0183(4) -0.0760(3) -0.0463(2) 0.0212(14) Uani 1 1 d .
C20 C -0.0923(5) -0.1894(3) 0.0768(2) 0.0261(16) Uani 1 1 d .
C21 C 0.3133(14) -0.0310(14) 0.2386(7) 0.250(8) Uani 1 1 d GU
H21 H 0.2647 -0.0235 0.2552 0.300 Uiso 1 1 calc R
C22 C 0.3936(16) -0.0394(12) 0.2568(5) 0.254(8) Uani 1 1 d GU
H22 H 0.3994 -0.0376 0.2857 0.305 Uiso 1 1 calc R
C23 C 0.4654(13) -0.0506(6) 0.2322(7) 0.258(8) Uani 1 1 d GDU
H23 H 0.5198 -0.0562 0.2445 0.310 Uiso 1 1 calc R
C24 C 0.4569(13) -0.0534(12) 0.1895(7) 0.254(8) Uani 1 1 d GU
H24 H 0.5054 -0.0609 0.1729 0.305 Uiso 1 1 calc R
C25 C 0.3765(16) -0.0450(15) 0.1712(5) 0.248(9) Uani 1 1 d GU
H25 H 0.3707 -0.0468 0.1423 0.298 Uiso 1 1 calc R
C26 C 0.3047(13) -0.0338(11) 0.1958(7) 0.244(8) Uani 1 1 d GU
H26 H 0.2504 -0.0282 0.1835 0.293 Uiso 1 1 calc R
C27 C 0.2539(19) -0.1429(15) 0.1098(7) 0.278(13) Uani 1 1 d GU
H27 H 0.2342 -0.1451 0.1373 0.334 Uiso 1 1 calc R
C28 C 0.301(2) -0.1878(11) 0.0929(10) 0.276(12) Uani 1 1 d GU
H28 H 0.3131 -0.2203 0.1089 0.332 Uiso 1 1 calc R
C29 C 0.3302(18) -0.1844(12) 0.0523(10) 0.275(12) Uani 1 1 d GU
H29 H 0.3621 -0.2148 0.0408 0.330 Uiso 1 1 calc R
C30 C 0.3123(19) -0.1362(14) 0.0286(7) 0.272(12) Uani 1 1 d GU
H30 H 0.3321 -0.1340 0.0012 0.327 Uiso 1 1 calc R
C31 C 0.2652(18) -0.0914(10) 0.0456(9) 0.273(12) Uani 1 1 d GU
H31 H 0.2531 -0.0588 0.0295 0.327 Uiso 1 1 calc R
C32 C 0.2360(17) -0.0947(12) 0.0861(10) 0.274(12) Uani 1 1 d GU
H32 H 0.2042 -0.0644 0.0976 0.329 Uiso 1 1 calc R

loop_
_atom_site_aniso_label
_atom_site_aniso_U_11
_atom_site_aniso_U_22
_atom_site_aniso_U_33
_atom_site_aniso_U_23
_atom_site_aniso_U_13
_atom_site_aniso_U_12
Ni1 0.0166(4) 0.0174(4) 0.0157(4) -0.0005(4) 0.0003(3) -0.0012(3)
O1 0.021(2) 0.032(3) 0.021(2) 0.006(2) 0.006(2) -0.003(2)
N1 0.032(3) 0.025(3) 0.019(3) 0.000(3) 0.002(3) -0.004(2)
C1 0.022(3) 0.029(4) 0.035(4) 0.001(3) 0.009(3) 0.003(3)
C2 0.023(3) 0.026(4) 0.038(4) 0.006(3) 0.005(3) -0.001(3)
N2 0.020(3) 0.028(3) 0.022(3) 0.004(2) -0.001(2) 0.002(2)
O2 0.022(2) 0.029(3) 0.021(2) 0.010(2) 0.002(2) 0.001(2)
C3 0.023(3) 0.020(3) 0.025(4) 0.004(3) -0.006(3) -0.007(3)
O3 0.026(3) 0.058(4) 0.035(3) 0.025(3) -0.001(2) 0.008(3)
C4 0.025(3) 0.028(4) 0.033(4) 0.002(3) 0.007(3) -0.004(3)
O4 0.023(2) 0.028(3) 0.018(2) 0.008(2) 0.0008(19) -0.001(2)
O5 0.024(3) 0.019(3) 0.013(3) 0.000 0.000 -0.001(3)
C5 0.019(3) 0.032(4) 0.039(4) 0.009(3) -0.002(3) 0.001(3)
C6 0.015(3) 0.025(3) 0.031(4) -0.002(3) 0.003(3) -0.005(3)
C7 0.014(3) 0.019(3) 0.026(4) 0.001(3) 0.000(3) -0.006(3)
C8 0.018(3) 0.027(3) 0.019(4) -0.001(3) 0.002(3) -0.005(3)
C9 0.024(4) 0.028(4) 0.044(5) 0.017(4) -0.015(3) -0.007(3)
C10 0.030(4) 0.036(4) 0.037(4) 0.012(4) -0.012(3) -0.014(3)
C11 0.041(4) 0.038(4) 0.035(4) 0.007(4) -0.014(4) -0.010(4)
C12 0.031(4) 0.033(4) 0.044(5) 0.014(4) -0.018(4) -0.017(3)
C13 0.026(3) 0.079(4) 0.054(4) 0.050(4) 0.015(3) 0.011(3)
C14 0.037(3) 0.109(5) 0.079(4) 0.062(4) 0.023(3) 0.021(3)
C15 0.042(3) 0.122(5) 0.090(4) 0.070(4) 0.022(3) 0.032(4)
C16 0.040(3) 0.110(5) 0.080(4) 0.070(4) 0.018(3) 0.030(3)
C17 0.028(3) 0.084(4) 0.060(4) 0.056(4) 0.013(3) 0.018(3)
C18 0.020(3) 0.068(4) 0.047(4) 0.043(3) 0.009(3) 0.009(3)
C19 0.022(3) 0.020(3) 0.022(4) 0.002(3) 0.003(3) -0.004(3)
C20 0.027(4) 0.024(4) 0.027(4) 0.001(3) 0.010(3) 0.000(3)
C21 0.158(13) 0.43(2) 0.161(13) -0.017(18) -0.021(12) -0.050(18)
C22 0.167(14) 0.43(2) 0.164(13) -0.017(18) -0.017(11) -0.042(18)
C23 0.169(13) 0.44(2) 0.170(13) -0.020(18) -0.023(12) -0.040(18)
C24 0.166(13) 0.43(2) 0.161(13) -0.013(18) -0.033(12) -0.037(18)
C25 0.161(14) 0.43(2) 0.153(13) -0.013(18) -0.040(11) -0.035(18)
C26 0.155(13) 0.43(2) 0.149(13) -0.010(18) -0.033(11) -0.045(18)
C27 0.37(3) 0.22(2) 0.25(2) 0.085(18) -0.09(2) -0.12(2)
C28 0.37(3) 0.22(2) 0.24(2) 0.089(18) -0.10(2) -0.12(2)
C29 0.37(3) 0.22(2) 0.24(2) 0.089(18) -0.10(2) -0.12(2)
C30 0.36(3) 0.22(2) 0.240(19) 0.087(18) -0.11(2) -0.13(2)
C31 0.36(3) 0.212(19) 0.24(2) 0.080(18) -0.10(2) -0.14(2)
C32 0.37(3) 0.210(19) 0.25(2) 0.080(18) -0.10(2) -0.14(2)

loop_
_atom_type_symbol
_atom_type_description
_atom_type_scat_dispersion_real
_atom_type_scat_dispersion_imag
_atom_type_scat_source
C C 0.0033 0.0016 'International Tables Vol C Tables 4.2.6.8 and 6.1.1.4'
H H 0.0000 0.0000 'International Tables Vol C Tables 4.2.6.8 and 6.1.1.4'
N N 0.0061 0.0033 'International Tables Vol C Tables 4.2.6.8 and 6.1.1.4'
O O 0.0106 0.0060 'International Tables Vol C Tables 4.2.6.8 and 6.1.1.4'
Ni Ni 0.3393 1.1124 'International Tables Vol C Tables 4.2.6.8 and 6.1.1.4'

loop_
_geom_angle_atom_site_label_1
_geom_angle_atom_site_label_2
_geom_angle_atom_site_label_3
_geom_angle
_geom_angle_site_symmetry_1
_geom_angle_site_symmetry_3
O1 Ni1 O2 91.8(2) . 2
O1 Ni1 O4 92.2(2) . 7_544
O2 Ni1 O4 171.78(19) 2 7_544
O1 Ni1 N1 179.9(3) . .
O2 Ni1 N1 88.3(2) 2 .
O4 Ni1 N1 87.8(2) 7_544 .
O1 Ni1 O5 89.29(16) . .
O2 Ni1 O5 97.72(18) 2 .
O4 Ni1 O5 89.52(18) 7_544 .
N1 Ni1 O5 90.77(19) . .
O1 Ni1 N2 89.1(2) . 3
O2 Ni1 N2 87.4(2) 2 3
O4 Ni1 N2 85.5(2) 7_544 3
N1 Ni1 N2 90.9(2) . 3
O5 Ni1 N2 174.7(2) . 3
C19 O1 Ni1 126.6(5) . .
C5 N1 C1 115.8(6) . .
C5 N1 Ni1 119.7(5) . .
C1 N1 Ni1 124.3(5) . .
N1 C1 C2 123.2(6) . .
N1 C1 H1 118.4 . .
C2 C1 H1 118.4 . .
C1 C2 C3 121.1(7) . .
C1 C2 H2 119.4 . .
C3 C2 H2 119.4 . .
C11 N2 C10 118.3(7) . .
C11 N2 Ni1 120.6(5) . 11_454
C10 N2 Ni1 121.1(5) . 11_454
C19 O2 Ni1 131.0(4) . 2
C4 C3 C2 115.3(6) . .
C4 C3 C6 123.1(6) . .
C2 C3 C6 121.5(6) . .
C3 C4 C5 121.3(7) . .
C3 C4 H4 119.4 . .
C5 C4 H4 119.4 . .
C20 O4 Ni1 130.2(4) . 15_445
Ni1 O5 Ni1 111.5(3) 2 .
N1 C5 C4 123.2(7) . .
N1 C5 H5 118.4 . .
C4 C5 H5 118.4 . .
C3 C6 C7 117.1(6) . .
C3 C6 C6 120.7(6) . 14
C7 C6 C6 87.8(3) . 14
C3 C6 H6 109.8 . .
C7 C6 H6 109.8 . .
C6 C6 H6 109.8 14 .
C8 C7 C6 116.8(6) . .
C8 C7 C7 122.5(6) . 14
C6 C7 C7 88.3(3) . 14
C8 C7 H7 109.2 . .
C6 C7 H7 109.2 . .
C7 C7 H7 109.2 14 .
C12 C8 C9 116.7(6) . .
C12 C8 C7 124.3(6) . .
C9 C8 C7 118.9(6) . .
C10 C9 C8 118.8(7) . .
C10 C9 H9 120.6 . .
C8 C9 H9 120.6 . .
N2 C10 C9 124.2(7) . .
N2 C10 H10 117.9 . .
C9 C10 H10 117.9 . .
N2 C11 C12 121.8(8) . .
N2 C11 H11 119.1 . .
C12 C11 H11 119.1 . .
C8 C12 C11 120.2(7) . .
C8 C12 H12 119.9 . .
C11 C12 H12 119.9 . .
C14 C13 C18 120.0 . .
C14 C13 C19 117.9(4) . .
C18 C13 C19 122.1(4) . .
C15 C14 C13 120.0 . .
C15 C14 H14 120.0 . .
C13 C14 H14 120.0 . .
C14 C15 C16 120.0 . .
C14 C15 H15 120.0 . .
C16 C15 H15 120.0 . .
C15 C16 C17 120.0 . .
C15 C16 H16 120.0 . .
C17 C16 H16 120.0 . .
C18 C17 C16 120.0 . .
C18 C17 C20 122.2(4) . .
C16 C17 C20 117.7(4) . .
C17 C18 C13 120.0 . .
C17 C18 H18 120.0 . .
C13 C18 H18 120.0 . .
O1 C19 O2 127.1(6) . .
O1 C19 C13 116.9(6) . .
O2 C19 C13 115.9(5) . .
O4 C20 O3 125.9(6) . .
O4 C20 C17 115.3(6) . .
O3 C20 C17 118.8(6) . .
C22 C21 C26 120.0 . .
C22 C21 H21 120.0 . .
C26 C21 H21 120.0 . .
C23 C22 C21 120.0 . .
C23 C22 H22 120.0 . .
C21 C22 H22 120.0 . .
C22 C23 C24 120.0 . .
C22 C23 H23 120.0 . .
C24 C23 H23 120.0 . .
C25 C24 C23 120.0 . .
C25 C24 H24 120.0 . .
C23 C24 H24 120.0 . .
C26 C25 C24 120.0 . .
C26 C25 H25 120.0 . .
C24 C25 H25 120.0 . .
C25 C26 C21 120.0 . .
C25 C26 H26 120.0 . .
C21 C26 H26 120.0 . .
C28 C27 C32 120.0 . .
C28 C27 H27 120.0 . .
C32 C27 H27 120.0 . .
C27 C28 C29 120.0 . .
C27 C28 H28 120.0 . .
C29 C28 H28 120.0 . .
C30 C29 C28 120.0 . .
C30 C29 H29 120.0 . .
C28 C29 H29 120.0 . .
C31 C30 C29 120.0 . .
C31 C30 H30 120.0 . .
C29 C30 H30 120.0 . .
C32 C31 C30 120.0 . .
C32 C31 H31 120.0 . .
C30 C31 H31 120.0 . .
C31 C32 C27 120.0 . .
C31 C32 H32 120.0 . .
C27 C32 H32 120.0 . .

loop_
_geom_bond_atom_site_label_1
_geom_bond_atom_site_label_2
_geom_bond_distance
_geom_bond_site_symmetry_2
Ni1 O1 2.050(5) .
Ni1 O2 2.056(5) 2
Ni1 O4 2.057(5) 7_544
Ni1 N1 2.092(6) .
Ni1 O5 2.097(4) .
Ni1 N2 2.111(6) 3
O1 C19 1.247(8) .
N1 C5 1.344(9) .
N1 C1 1.345(10) .
C1 C2 1.356(11) .
C1 H1 0.9400 .
C2 C3 1.398(10) .
C2 H2 0.9400 .
N2 C11 1.325(10) .
N2 C10 1.332(10) .
N2 Ni1 2.111(6) 11_454
O2 C19 1.252(8) .
O2 Ni1 2.056(5) 2
C3 C4 1.364(10) .
C3 C6 1.495(10) .
O3 C20 1.267(9) .
C4 C5 1.370(11) .
C4 H4 0.9400 .
O4 C20 1.265(9) .
O4 Ni1 2.057(5) 15_445
O5 Ni1 2.097(4) 2
C5 H5 0.9400 .
C6 C7 1.531(10) .
C6 C6 1.561(12) 14
C6 H6 0.9900 .
C7 C8 1.500(9) .
C7 C7 1.549(12) 14
C7 H7 0.9900 .
C8 C12 1.392(11) .
C8 C9 1.410(10) .
C9 C10 1.367(10) .
C9 H9 0.9400 .
C10 H10 0.9400 .
C11 C12 1.399(11) .
C11 H11 0.9400 .
C12 H12 0.9400 .
C13 C14 1.3900 .
C13 C18 1.3900 .
C13 C19 1.512(8) .
C14 C15 1.3900 .
C14 H14 0.9400 .
C15 C16 1.3900 .
C15 H15 0.9400 .
C16 C17 1.3900 .
C16 H16 0.9400 .
C17 C18 1.3900 .
C17 C20 1.510(8) .
C18 H18 0.9400 .
C21 C22 1.3900 .
C21 C26 1.3900 .
C21 H21 0.9400 .
C22 C23 1.3900 .
C22 H22 0.9400 .
C23 C24 1.3900 .
C23 H23 0.9400 .
C24 C25 1.3900 .
C24 H24 0.9400 .
C25 C26 1.3900 .
C25 H25 0.9400 .
C26 H26 0.9400 .
C27 C28 1.3900 .
C27 C32 1.3900 .
C27 H27 0.9400 .
C28 C29 1.3900 .
C28 H28 0.9400 .
C29 C30 1.3900 .
C29 H29 0.9400 .
C30 C31 1.3900 .
C30 H30 0.9400 .
C31 C32 1.3900 .
C31 H31 0.9400 .
C32 H32 0.9400 .
